data_7047858
loop_
_publ_author_name
'Ignaszak, Anna'
'Patterson, Nigel'
'Radtke, Mariusz'
'Elsegood, Mark R. J.'
'Frese, Josef W. A.'
'Lipman, Joah L. Z. F.'
'Yamato, Takehiko'
'Sanz, Sergio'
'Brechin, Euan K.'
'Prior, Timothy J.'
'Redshaw, Carl'

_publ_section_title
;
 Vanadyl sulfates: molecular structure, magnetism and electrochemical
 activity.
;
_journal_issue 44
_journal_name_full 'Dalton transactions (Cambridge, England : 2003)'
_journal_page_first 15983
_journal_page_last 15993
_journal_paper_doi 10.1039/c8dt03626h
_journal_volume 47
_journal_year 2018
_chemical_formula_moiety 'C H8 O27 S4 V6 1-, 2(C8 H20 N 1+), C2 H3 N'
_chemical_formula_sum 'C19 H31 N3 O28 S4 V6'
_chemical_formula_weight 1183.35
_space_group_crystal_system monoclinic
_space_group_IT_number 11
_space_group_name_Hall '-P 2yb'
_space_group_name_H-M_alt 'P 1 21/m 1'
_symmetry_space_group_name_Hall '-P 2yb'
_symmetry_space_group_name_H-M 'P 1 21/m 1'
_atom_sites_solution_hydrogens mixed
_atom_sites_solution_primary direct
_atom_sites_solution_secondary difmap
_audit_creation_method SHELXL-2018/3
_audit_update_record
;
2018-10-12 deposited with the CCDC.
2018-10-22 downloaded from the CCDC.
;
_cell_angle_alpha 90
_cell_angle_beta 105.2257(8)
_cell_angle_gamma 90
_cell_formula_units_Z 2
_cell_length_a 11.3206(8)
_cell_length_b 19.3232(13)
_cell_length_c 11.4459(8)
_cell_measurement_reflns_used 9359
_cell_measurement_temperature 150(2)
_cell_measurement_theta_max 26.74
_cell_measurement_theta_min 2.73
_cell_volume 2415.9(3)
_computing_cell_refinement 'Bruker SAINT'
_computing_data_collection 'Bruker APEX 2'
_computing_data_reduction 'Bruker SAINT'
_computing_molecular_graphics 'Bruker SHELXTL'
_computing_publication_material 'Bruker SHELXTL and local programs'
_computing_structure_refinement 'SHELXL-2018/3 (Sheldrick, 2018)'
_computing_structure_solution 'SHELXS-97 (Sheldrick, 2008)'
_diffrn_ambient_temperature 150(2)
_diffrn_measured_fraction_theta_full 0.993
_diffrn_measured_fraction_theta_max 0.994
_diffrn_measurement_device_type 'Bruker APEX 2 CCD diffractometer'
_diffrn_measurement_method '\w rotation with narrow frames'
_diffrn_radiation_monochromator 'silicon 111'
_diffrn_radiation_type synchrotron
_diffrn_radiation_wavelength 0.6939
_diffrn_reflns_av_R_equivalents 0.0466
_diffrn_reflns_av_unetI/netI 0.0343
_diffrn_reflns_Laue_measured_fraction_full 0.993
_diffrn_reflns_Laue_measured_fraction_max 0.994
_diffrn_reflns_limit_h_max 14
_diffrn_reflns_limit_h_min -14
_diffrn_reflns_limit_k_max 25
_diffrn_reflns_limit_k_min 0
_diffrn_reflns_limit_l_max 14
_diffrn_reflns_limit_l_min 0
_diffrn_reflns_number 38192
_diffrn_reflns_point_group_measured_fraction_full 0.993
_diffrn_reflns_point_group_measured_fraction_max 0.994
_diffrn_reflns_theta_full 24.604
_diffrn_reflns_theta_max 26.782
_diffrn_reflns_theta_min 1.800
_diffrn_source 'Daresbury SRS station 9.8'
_exptl_absorpt_coefficient_mu 1.271
_exptl_absorpt_correction_T_max 0.975
_exptl_absorpt_correction_T_min 0.916
_exptl_absorpt_correction_type multi-scan
_exptl_absorpt_process_details 'TWINABS v2008/2, Sheldrick, G.M., (2008)'
_exptl_crystal_colour 'pale blue'
_exptl_crystal_density_diffrn 1.627
_exptl_crystal_density_method 'not measured'
_exptl_crystal_description plate
_exptl_crystal_F_000 1184
_exptl_crystal_recrystallization_method 'Re-crystallisation from solvent: acetonitril'
_exptl_crystal_size_max 0.070
_exptl_crystal_size_mid 0.050
_exptl_crystal_size_min 0.020
_refine_diff_density_max 1.178
_refine_diff_density_min -0.920
_refine_diff_density_rms 0.131
_refine_ls_extinction_method none
_refine_ls_goodness_of_fit_ref 1.062
_refine_ls_hydrogen_treatment mixed
_refine_ls_matrix_type full
_refine_ls_number_parameters 411
_refine_ls_number_reflns 5670
_refine_ls_number_restraints 660
_refine_ls_restrained_S_all 1.084
_refine_ls_R_factor_all 0.0599
_refine_ls_R_factor_gt 0.0502
_refine_ls_shift/su_max 0.000
_refine_ls_shift/su_mean 0.000
_refine_ls_structure_factor_coef Fsqd
_refine_ls_weighting_details 'w=1/[\s^2^(Fo^2^)+(0.1035P)^2^+2.9927P] where P=(Fo^2^+2Fc^2^)/3'
_refine_ls_weighting_scheme calc
_refine_ls_wR_factor_gt 0.1569
_refine_ls_wR_factor_ref 0.1662
_reflns_Friedel_coverage 0.000
_reflns_number_gt 4771
_reflns_number_total 5670
_reflns_threshold_expression 'I > 2\s(I)'
_cod_data_source_file c8dt03626h2.cif
_cod_data_source_block 3dotMeCN
_cod_depositor_comments 'Adding full bibliography for 7047857--7047863.cif.'
_cod_database_code 7047858
_shelx_shelxl_version_number 2018/3
_shelx_space_group_comment
; 
The symmetry employed for this shelxl refinement is uniquely defined 
by the following loop, which should always be used as a source of 
symmetry information in preference to the above space-group names. 
They are only intended as comments. 
;
_shelx_estimated_absorpt_t_min 0.916
_shelx_estimated_absorpt_t_max 0.975

loop_
_space_group_symop_operation_xyz
'x, y, z'
'-x, y+1/2, -z'
'-x, -y, -z'
'x, -y-1/2, z'

loop_
_atom_site_label
_atom_site_type_symbol
_atom_site_fract_x
_atom_site_fract_y
_atom_site_fract_z
_atom_site_U_iso_or_equiv
_atom_site_adp_type
_atom_site_occupancy
_atom_site_site_symmetry_order
_atom_site_calc_flag
_atom_site_refinement_flags_posn
_atom_site_refinement_flags_adp
_atom_site_refinement_flags_occupancy
_atom_site_disorder_assembly
_atom_site_disorder_group
V1 V 0.21215(10) 0.66873(6) 0.67654(11) 0.0202(3) Uani 1 1 d . U . . .
V2 V 0.44152(16) 0.750000 0.60481(14) 0.0177(4) Uani 1 2 d S TU P A .
V3 V 0.52246(11) 0.59455(6) 0.75300(11) 0.0210(3) Uani 1 1 d . U . . .
V4 V 0.44639(16) 0.750000 0.86016(14) 0.0174(4) Uani 1 2 d S TU P A .
S1 S 0.35408(18) 0.60492(10) 0.49343(16) 0.0237(4) Uani 1 1 d . U . . .
S2 S 0.36306(19) 0.60547(10) 0.93191(16) 0.0240(4) Uani 1 1 d . U . . .
O1 O 0.4201(4) 0.6802(2) 0.7266(4) 0.0187(8) Uani 1 1 d . U . . .
O2 O 0.2265(7) 0.750000 0.5723(6) 0.0199(13) Uani 1 2 d S TU P . .
O3 O 0.2521(6) 0.6024(3) 0.5535(5) 0.0277(12) Uani 1 1 d . U . . .
O4 O 0.2344(7) 0.750000 0.7885(6) 0.0195(13) Uani 1 2 d S TU P . .
O5 O 0.2599(6) 0.6018(3) 0.8195(5) 0.0279(12) Uani 1 1 d . U . . .
O6 O 0.0683(5) 0.6548(3) 0.6445(6) 0.0333(12) Uani 1 1 d . U . . .
O7 O 0.3828(4) 0.6776(2) 0.4716(5) 0.0227(9) Uani 1 1 d . U . . .
O8 O 0.4635(6) 0.5729(3) 0.5779(5) 0.0318(13) Uani 1 1 d . U . . .
O9 O 0.3216(6) 0.5664(3) 0.3818(5) 0.0308(13) Uani 1 1 d . U . . .
O10 O 0.5834(7) 0.750000 0.6136(7) 0.0268(16) Uani 1 2 d S TU P . .
O11 O 0.5518(5) 0.4906(3) 0.7614(5) 0.0299(11) Uani 1 1 d D U . . .
H11A H 0.594(9) 0.467(5) 0.821(7) 0.045 Uiso 1 1 d D U . . .
H11B H 0.586(9) 0.471(6) 0.713(8) 0.045 Uiso 1 1 d D U . . .
O12 O 0.6579(5) 0.6227(3) 0.7839(5) 0.0290(11) Uani 1 1 d . U . . .
O13 O 0.5900(7) 0.750000 0.9187(7) 0.0271(16) Uani 1 2 d S TU P . .
O14 O 0.4731(6) 0.5743(3) 0.9033(5) 0.0300(12) Uani 1 1 d . U . . .
O15 O 0.3918(4) 0.6786(2) 0.9678(5) 0.0228(9) Uani 1 1 d . U . . .
O16 O 0.3324(6) 0.5671(3) 1.0280(5) 0.0310(13) Uani 1 1 d . U . . .
C1 C 0.138(2) 0.750000 0.452(2) 0.040(5) Uani 0.521(16) 2 d S TU P A 1
H1A H 0.150441 0.791128 0.406909 0.060 Uiso 0.261(8) 1 calc R U P A 1
H1B H 0.149154 0.708314 0.407648 0.060 Uiso 0.261(8) 1 calc R U P A 1
H1C H 0.054267 0.750558 0.462139 0.060 Uiso 0.521(16) 2 calc R U P A 1
N1 N 0.1198(19) 0.748(12) 0.3111(18) 0.026(7) Uani 0.239(8) 1 d D U P A -2
C2 C 0.188(2) 0.738(3) 0.256(2) 0.025(12) Uani 0.239(8) 1 d D U P A -2
C3 C 0.278(2) 0.7274(14) 0.191(2) 0.022(5) Uani 0.239(8) 1 d D U P A -2
H3A H 0.337735 0.692813 0.232913 0.033 Uiso 0.239(8) 1 calc R U P A -2
H3B H 0.320900 0.770989 0.185268 0.033 Uiso 0.239(8) 1 calc R U P A -2
H3C H 0.238627 0.710747 0.108751 0.033 Uiso 0.239(8) 1 calc R U P A -2
C4 C 0.153(3) 0.750000 0.868(3) 0.044(6) Uani 0.479(16) 2 d S TU P A 2
H4A H 0.169128 0.791104 0.920066 0.066 Uiso 0.239(8) 1 calc R U P A 2
H4B H 0.067849 0.750604 0.819382 0.066 Uiso 0.479(16) 2 calc R U P A 2
H4C H 0.167661 0.708292 0.918607 0.066 Uiso 0.239(8) 1 calc R U P A 2
N2 N 0.0597(15) 0.750000 0.9227(16) 0.033(5) Uani 0.521(16) 2 d DS TU P A 1
C5 C -0.0342(15) 0.750000 0.8555(19) 0.024(4) Uani 0.521(16) 2 d DS TU P A 1
C6 C -0.1536(19) 0.750000 0.775(3) 0.039(7) Uani 0.521(16) 2 d DS TU P A 1
H6A H -0.173405 0.703380 0.741492 0.059 Uiso 0.261(8) 1 calc R U P A 1
H6B H -0.156047 0.782512 0.708218 0.059 Uiso 0.261(8) 1 calc R U P A 1
H6C H -0.213404 0.764108 0.818169 0.059 Uiso 0.261(8) 1 calc R U P A 1
N3 N 0.7737(12) 0.6168(7) 0.3136(12) 0.040(3) Uani 0.5 1 d D U P . .
C7 C 0.9131(17) 0.6170(12) 0.342(2) 0.062(4) Uani 0.5 1 d D U P B .
C8 C 0.9730(12) 0.5427(8) 0.3485(11) 0.074(3) Uani 1 1 d D U . . .
C9 C 0.726(3) 0.5761(14) 0.406(2) 0.032(5) Uani 0.300(19) 1 d D U P B 1
C10 C 0.761(2) 0.6038(13) 0.5357(19) 0.022(5) Uani 0.300(19) 1 d D U P B 1
C9X C 0.776(5) 0.644(2) 0.438(3) 0.045(6) Uani 0.200(19) 1 d D U P B 2
C10X C 0.721(6) 0.593(3) 0.513(4) 0.044(8) Uani 0.200(19) 1 d D U P B 2
C11 C 0.729(2) 0.6901(10) 0.316(3) 0.072(5) Uani 0.5 1 d D U P B .
C12 C 0.586(3) 0.6952(19) 0.274(4) 0.115(12) Uani 0.5 1 d D U P . .
C13 C 0.726(2) 0.5847(16) 0.1896(18) 0.077(6) Uani 0.5 1 d D U P B .
C14 C 0.7703(18) 0.6368(11) 0.0953(13) 0.114(7) Uani 1 1 d D U . . .
N4 N 0.9593(12) 0.5574(7) 0.1251(13) 0.041(3) Uani 0.5 1 d D U P B 2
C15 C 0.8195(18) 0.5687(13) 0.095(2) 0.067(5) Uani 0.5 1 d D U P B 2
C16 C 1.018(2) 0.5823(13) 0.2541(17) 0.057(4) Uani 0.5 1 d D U P B 2
C17 C 1.024(3) 0.5952(14) 0.046(2) 0.068(6) Uani 0.5 1 d D U P B 2
C18 C 0.973(2) 0.5748(15) -0.093(2) 0.063(6) Uani 0.5 1 d D U P B 2
C19 C 0.968(2) 0.4791(9) 0.113(3) 0.056(5) Uani 0.5 1 d D U P B 2
C20 C 1.101(2) 0.4549(15) 0.146(3) 0.079(8) Uani 0.5 1 d D U P B 2

loop_
_atom_site_aniso_label
_atom_site_aniso_U_11
_atom_site_aniso_U_22
_atom_site_aniso_U_33
_atom_site_aniso_U_23
_atom_site_aniso_U_13
_atom_site_aniso_U_12
V1 0.0240(6) 0.0193(6) 0.0173(6) -0.0006(5) 0.0053(5) -0.0044(4)
V2 0.0228(9) 0.0165(8) 0.0148(7) 0.000 0.0068(6) 0.000
V3 0.0277(6) 0.0172(5) 0.0179(6) 0.0009(5) 0.0054(5) 0.0041(4)
V4 0.0223(9) 0.0151(8) 0.0143(7) 0.000 0.0040(6) 0.000
S1 0.0346(10) 0.0180(8) 0.0176(8) -0.0035(6) 0.0054(7) 0.0029(7)
S2 0.0370(10) 0.0181(9) 0.0181(8) 0.0040(6) 0.0091(7) 0.0000(7)
O1 0.025(2) 0.0162(19) 0.015(2) 0.0001(17) 0.0060(18) 0.0017(16)
O2 0.025(3) 0.021(3) 0.013(3) 0.000 0.004(2) 0.000
O3 0.040(3) 0.022(3) 0.022(2) -0.006(2) 0.010(2) -0.006(2)
O4 0.026(3) 0.019(3) 0.015(3) 0.000 0.007(2) 0.000
O5 0.039(3) 0.022(3) 0.022(2) 0.0035(19) 0.007(2) -0.008(2)
O6 0.030(2) 0.040(3) 0.029(3) -0.003(3) 0.007(2) -0.012(2)
O7 0.030(2) 0.021(2) 0.018(2) -0.002(2) 0.007(2) 0.0016(17)
O8 0.047(3) 0.025(3) 0.020(2) -0.004(2) 0.003(2) 0.014(3)
O9 0.043(3) 0.026(3) 0.021(2) -0.007(2) 0.004(2) 0.004(3)
O10 0.027(3) 0.029(4) 0.027(4) 0.000 0.012(3) 0.000
O11 0.045(3) 0.020(2) 0.025(3) 0.002(2) 0.010(3) 0.009(2)
O12 0.030(2) 0.028(2) 0.029(3) 0.003(2) 0.007(2) 0.0029(19)
O13 0.026(3) 0.030(4) 0.023(3) 0.000 0.003(3) 0.000
O14 0.047(3) 0.023(3) 0.024(2) 0.006(2) 0.015(2) 0.010(2)
O15 0.032(2) 0.020(2) 0.017(2) 0.001(2) 0.007(2) 0.0001(18)
O16 0.048(4) 0.024(3) 0.023(2) 0.009(2) 0.013(2) 0.000(3)
C1 0.039(9) 0.051(15) 0.023(8) 0.000 -0.003(7) 0.000
N1 0.029(8) 0.026(17) 0.025(8) -0.001(15) 0.010(6) 0.002(14)
C2 0.023(10) 0.03(4) 0.017(10) 0.001(12) 0.004(7) 0.001(12)
C3 0.022(7) 0.031(8) 0.014(7) 0.004(6) 0.006(6) 0.000(6)
C4 0.038(9) 0.065(18) 0.035(12) 0.000 0.020(10) 0.000
N2 0.016(6) 0.057(12) 0.028(8) 0.000 0.008(5) 0.000
C5 0.015(6) 0.031(9) 0.028(9) 0.000 0.009(6) 0.000
C6 0.017(8) 0.010(9) 0.075(16) 0.000 -0.015(8) 0.000
N3 0.047(6) 0.037(6) 0.033(5) -0.005(5) 0.004(6) -0.011(5)
C7 0.045(7) 0.086(11) 0.057(11) -0.013(11) 0.014(7) -0.015(7)
C8 0.065(7) 0.103(10) 0.048(6) 0.005(7) 0.006(6) 0.019(6)
C9 0.032(8) 0.028(8) 0.032(6) -0.007(6) 0.001(6) -0.007(7)
C10 0.017(7) 0.023(8) 0.025(6) -0.001(5) 0.006(6) -0.006(6)
C9X 0.053(9) 0.041(10) 0.041(7) -0.009(6) 0.012(7) -0.002(7)
C10X 0.044(11) 0.045(11) 0.044(9) -0.004(6) 0.015(7) 0.001(7)
C11 0.094(12) 0.045(8) 0.080(13) 0.015(8) 0.026(13) 0.009(9)
C12 0.098(14) 0.10(2) 0.12(3) 0.01(3) -0.004(19) 0.054(15)
C13 0.058(9) 0.129(17) 0.039(7) -0.034(9) 0.004(7) 0.001(13)
C14 0.130(13) 0.161(14) 0.053(7) 0.028(9) 0.029(9) 0.086(12)
N4 0.045(6) 0.028(5) 0.044(6) 0.003(6) 0.002(6) -0.007(5)
C15 0.046(7) 0.104(13) 0.048(10) -0.023(12) 0.005(7) 0.010(9)
C16 0.047(8) 0.062(12) 0.056(8) -0.012(7) -0.001(6) 0.005(9)
C17 0.071(13) 0.057(12) 0.078(10) 0.024(11) 0.024(11) -0.003(11)
C18 0.064(15) 0.069(16) 0.068(9) 0.029(11) 0.041(11) 0.017(12)
C19 0.068(10) 0.033(6) 0.068(13) 0.001(8) 0.017(12) -0.001(7)
C20 0.085(14) 0.064(14) 0.10(2) 0.017(17) 0.037(17) 0.030(12)

loop_
_atom_type_symbol
_atom_type_description
_atom_type_scat_dispersion_real
_atom_type_scat_dispersion_imag
_atom_type_scat_source
C C 0.0032 0.0016 'International Tables Vol C Tables 4.2.6.8 and 6.1.1.4'
H H 0.0000 0.0000 'International Tables Vol C Tables 4.2.6.8 and 6.1.1.4'
N N 0.0063 0.0032 'International Tables Vol C Tables 4.2.6.8 and 6.1.1.4'
O O 0.0108 0.0059 'International Tables Vol C Tables 4.2.6.8 and 6.1.1.4'
V V 0.2967 0.5131 'International Tables Vol C Tables 4.2.6.8 and 6.1.1.4'
S S 0.1217 0.1197 'International Tables Vol C Tables 4.2.6.8 and 6.1.1.4'

loop_
_geom_angle_atom_site_label_1
_geom_angle_atom_site_label_2
_geom_angle_atom_site_label_3
_geom_angle
_geom_angle_site_symmetry_1
_geom_angle_site_symmetry_3
O6 V1 O4 103.2(3) . .
O6 V1 O2 103.5(3) . .
O4 V1 O2 75.5(2) . .
O6 V1 O3 97.7(3) . .
O4 V1 O3 157.2(3) . .
O2 V1 O3 90.8(2) . .
O6 V1 O5 96.7(3) . .
O4 V1 O5 91.2(2) . .
O2 V1 O5 157.9(3) . .
O3 V1 O5 95.5(2) . .
O6 V1 O1 175.7(2) . .
O4 V1 O1 79.4(2) . .
O2 V1 O1 80.4(2) . .
O3 V1 O1 80.4(2) . .
O5 V1 O1 79.7(2) . .
O10 V2 O1 105.2(2) . .
O10 V2 O1 105.2(2) . 4_575
O1 V2 O1 84.8(3) . 4_575
O10 V2 O7 100.0(3) . 4_575
O1 V2 O7 154.8(2) . 4_575
O1 V2 O7 89.0(2) 4_575 4_575
O10 V2 O7 100.0(3) . .
O1 V2 O7 89.0(2) . .
O1 V2 O7 154.8(2) 4_575 .
O7 V2 O7 86.2(3) 4_575 .
O10 V2 O2 174.8(3) . .
O1 V2 O2 78.55(18) . .
O1 V2 O2 78.55(18) 4_575 .
O7 V2 O2 76.30(19) 4_575 .
O7 V2 O2 76.30(19) . .
O10 V2 V4 100.7(3) . .
O1 V2 V4 43.39(13) . .
O1 V2 V4 43.39(13) 4_575 .
O7 V2 V4 131.68(15) 4_575 .
O7 V2 V4 131.68(15) . .
O2 V2 V4 84.55(17) . .
O12 V3 O14 110.6(3) . .
O12 V3 O8 110.4(3) . .
O14 V3 O8 137.6(3) . .
O12 V3 O1 103.8(2) . .
O14 V3 O1 90.6(2) . .
O8 V3 O1 89.7(2) . .
O12 V3 O11 101.1(3) . .
O14 V3 O11 81.0(2) . .
O8 V3 O11 81.2(2) . .
O1 V3 O11 155.0(2) . .
O13 V4 O1 104.6(2) . 4_575
O13 V4 O1 104.6(2) . .
O1 V4 O1 84.7(3) 4_575 .
O13 V4 O15 100.6(3) . .
O1 V4 O15 154.8(2) 4_575 .
O1 V4 O15 89.9(2) . .
O13 V4 O15 100.6(3) . 4_575
O1 V4 O15 89.88(19) 4_575 4_575
O1 V4 O15 154.8(2) . 4_575
O15 V4 O15 84.6(3) . 4_575
O13 V4 O4 175.9(3) . .
O1 V4 O4 78.34(18) 4_575 .
O1 V4 O4 78.34(18) . .
O15 V4 O4 76.45(19) . .
O15 V4 O4 76.45(19) 4_575 .
O13 V4 V2 99.8(3) . .
O1 V4 V2 43.33(14) 4_575 .
O1 V4 V2 43.33(14) . .
O15 V4 V2 132.43(15) . .
O15 V4 V2 132.43(15) 4_575 .
O4 V4 V2 84.26(17) . .
O9 S1 O7 110.9(3) . .
O9 S1 O8 109.6(3) . .
O7 S1 O8 108.8(3) . .
O9 S1 O3 110.1(4) . .
O7 S1 O3 109.9(3) . .
O8 S1 O3 107.4(4) . .
O16 S2 O15 110.9(3) . .
O16 S2 O5 110.0(4) . .
O15 S2 O5 110.4(3) . .
O16 S2 O14 110.0(3) . .
O15 S2 O14 108.0(3) . .
O5 S2 O14 107.5(3) . .
V3 O1 V2 119.5(2) . .
V3 O1 V4 118.6(2) . .
V2 O1 V4 93.28(18) . .
V3 O1 V1 118.4(2) . .
V2 O1 V1 101.33(19) . .
V4 O1 V1 101.2(2) . .
C1 O2 V1 114.4(6) . .
C1 O2 V1 114.4(6) . 4_575
V1 O2 V1 103.2(3) . 4_575
C1 O2 V2 124.7(12) . .
V1 O2 V2 98.5(2) . .
V1 O2 V2 98.5(2) 4_575 .
S1 O3 V1 129.5(3) . .
C4 O4 V1 114.0(7) . .
V1 O4 V1 103.4(3) . 4_575
C4 O4 V4 122.9(13) . .
V1 O4 V4 99.8(2) . .
V1 O4 V4 99.8(2) 4_575 .
S2 O5 V1 129.9(3) . .
S1 O7 V2 124.5(3) . .
S1 O8 V3 124.7(3) . .
V3 O11 H11A 127(8) . .
V3 O11 H11B 121(8) . .
H11A O11 H11B 91(9) . .
S2 O14 V3 123.5(3) . .
S2 O15 V4 123.6(3) . .
O2 C1 H1A 109.5 . .
O2 C1 H1B 109.5 . .
H1A C1 H1B 109.5 . .
O2 C1 H1C 109.5 . .
H1A C1 H1C 109.5 . .
H1B C1 H1C 109.5 . .
H1A N1 H1B 73.9 4_575 4_575
N1 C2 C3 177(6) . .
C2 C3 H3A 109.5 . .
C2 C3 H3B 109.5 . .
H3A C3 H3B 109.5 . .
C2 C3 H3C 109.5 . .
H3A C3 H3C 109.5 . .
H3B C3 H3C 109.5 . .
O4 C4 H4A 109.5 . .
O4 C4 H4B 109.5 . .
H4A C4 H4B 109.5 . .
O4 C4 H4C 109.5 . .
H4A C4 H4C 109.5 . .
H4B C4 H4C 109.5 . .
C5 N2 H4A 128.7(17) . 4_575
C5 N2 H4C 127.9(17) . 4_575
N2 C5 C6 178(2) . .
C5 C6 H6A 109.5 . .
C5 C6 H6B 109.5 . .
H6A C6 H6B 109.5 . .
C5 C6 H6C 109.5 . .
H6A C6 H6C 109.5 . .
H6B C6 H6C 109.5 . .
C5 C6 H6A 109(2) . 4_575
H6A C6 H6A 133.6 . 4_575
H6B C6 H6A 32.3 . 4_575
H6C C6 H6A 79.7 . 4_575
C5 C6 H6B 109(5) . 4_575
H6A C6 H6B 32.3 . 4_575
H6B C6 H6B 79.7 . 4_575
H6C C6 H6B 133.6 . 4_575
H6A C6 H6B 109.5 4_575 4_575
C5 C6 H6C 109(3) . 4_575
H6A C6 H6C 79.7 . 4_575
H6B C6 H6C 133.6 . 4_575
H6C C6 H6C 32.3 . 4_575
H6A C6 H6C 109.5 4_575 4_575
H6B C6 H6C 109.5 4_575 4_575
C9X N3 C11 65(2) . .
C9X N3 C13 160(2) . .
C11 N3 C13 111.5(19) . .
C9X N3 C7 92(2) . .
C11 N3 C7 109.1(16) . .
C13 N3 C7 107.0(17) . .
C11 N3 C9 106.7(18) . .
C13 N3 C9 109.8(15) . .
C7 N3 C9 112.8(17) . .
N3 C7 C8 114.5(15) . .
N3 C7 C16 130.7(17) . .
C8 C7 C16 51.3(10) . .
C16 C8 C7 74.3(15) . .
C10 C9 N3 116.3(18) . .
N3 C9X C10X 113(3) . .
N3 C9X C11 57.5(15) . .
C10X C9X C11 138(4) . .
N3 C11 C12 112.3(19) . .
N3 C11 C9X 57.4(14) . .
C12 C11 C9X 113(3) . .
N3 C13 C14 105.7(17) . .
N3 C13 C15 122.6(18) . .
C14 C13 C15 50.1(10) . .
C15 C14 C13 67.9(16) . .
C17 N4 C19 112.0(18) . .
C17 N4 C16 105.7(16) . .
C19 N4 C16 112.3(17) . .
C17 N4 C15 115.6(18) . .
C19 N4 C15 101.9(14) . .
C16 N4 C15 109.4(16) . .
C14 C15 N4 120.5(19) . .
C14 C15 C13 62.0(13) . .
N4 C15 C13 130.0(18) . .
C8 C16 N4 112.8(16) . .
C8 C16 C7 54.4(11) . .
N4 C16 C7 117.1(16) . .
N4 C17 C18 112.1(18) . .
C20 C18 C17 137(3) 3_765 .
C19 C18 C17 108(2) 3_765 .
C18 C19 N4 150(2) 3_765 .
C18 C19 C20 43.5(17) 3_765 .
N4 C19 C20 111.3(17) . .
C18 C20 C19 56(2) 3_765 .

loop_
_geom_bond_atom_site_label_1
_geom_bond_atom_site_label_2
_geom_bond_distance
_geom_bond_site_symmetry_2
V1 O6 1.595(5) .
V1 O4 2.000(4) .
V1 O2 2.004(4) .
V1 O3 2.041(6) .
V1 O5 2.044(6) .
V1 O1 2.283(5) .
V2 O10 1.583(8) .
V2 O1 1.999(5) .
V2 O1 1.999(5) 4_575
V2 O7 2.047(5) 4_575
V2 O7 2.047(5) .
V2 O2 2.364(8) .
V2 V4 2.909(2) .
V3 O12 1.577(5) .
V3 O14 1.983(6) .
V3 O8 1.984(6) .
V3 O1 1.997(4) .
V3 O11 2.035(5) .
V4 O13 1.587(8) .
V4 O1 2.002(5) 4_575
V4 O1 2.002(5) .
V4 O15 2.050(5) .
V4 O15 2.050(5) 4_575
V4 O4 2.324(8) .
S1 O9 1.440(5) .
S1 O7 1.477(5) .
S1 O8 1.491(6) .
S1 O3 1.492(6) .
S2 O16 1.442(6) .
S2 O15 1.483(5) .
S2 O5 1.494(6) .
S2 O14 1.495(6) .
O2 C1 1.48(2) .
O4 C4 1.46(3) .
O11 H11A 0.85(4) .
O11 H11B 0.85(4) .
C1 H1A 0.9800 .
C1 H1B 0.9800 .
C1 H1C 0.9800 .
N1 C2 1.14(4) .
C2 C3 1.43(3) .
C3 H3A 0.9800 .
C3 H3B 0.9800 .
C3 H3C 0.9800 .
C4 H4A 0.9800 .
C4 H4B 0.9800 .
C4 H4C 0.9800 .
N2 C5 1.14(2) .
C5 C6 1.42(2) .
C6 H6A 0.9800 .
C6 H6B 0.9800 .
C6 H6C 0.9800 .
C6 H6A 0.98(10) 4_575
C6 H6B 1.0(2) 4_575
C6 H6C 0.98(13) 4_575
N3 C9X 1.50(3) .
N3 C11 1.51(2) .
N3 C13 1.513(19) .
N3 C7 1.525(19) .
N3 C9 1.53(2) .
C7 C8 1.58(2) .
C7 C16 1.87(3) .
C8 C16 1.52(2) .
C9 C10 1.53(2) .
C9X C10X 1.53(3) .
C9X C11 1.62(5) .
C11 C12 1.57(3) .
C13 C14 1.64(2) .
C13 C15 1.73(3) .
C14 C15 1.43(2) .
N4 C17 1.49(2) .
N4 C19 1.526(18) .
N4 C16 1.528(19) .
N4 C15 1.543(19) .
C17 C18 1.59(2) .
C18 C20 1.07(4) 3_765
C18 C19 1.29(3) 3_765
C19 C20 1.53(2) .

loop_
_geom_hbond_atom_site_label_D
_geom_hbond_atom_site_label_H
_geom_hbond_atom_site_label_A
_geom_hbond_distance_DH
_geom_hbond_distance_HA
_geom_hbond_distance_DA
_geom_hbond_angle_DHA
_geom_hbond_site_symmetry_A
_geom_hbond_publ_flag
O11 H11A O16 0.85(4) 1.84(5) 2.667(8) 165(11) 3_667 yes
O11 H11B O9 0.85(4) 1.84(4) 2.681(8) 173(12) 3_666 yes

loop_
_geom_torsion_atom_site_label_1
_geom_torsion_atom_site_label_2
_geom_torsion_atom_site_label_3
_geom_torsion_atom_site_label_4
_geom_torsion
_geom_torsion_site_symmetry_4
O9 S1 O3 V1 -156.9(4) .
O7 S1 O3 V1 -34.4(5) .
O8 S1 O3 V1 83.8(5) .
O16 S2 O5 V1 154.5(4) .
O15 S2 O5 V1 31.7(6) .
O14 S2 O5 V1 -85.9(5) .
O9 S1 O7 V2 -176.9(4) .
O8 S1 O7 V2 -56.2(4) .
O3 S1 O7 V2 61.1(4) .
O9 S1 O8 V3 -166.8(4) .
O7 S1 O8 V3 71.7(5) .
O3 S1 O8 V3 -47.2(5) .
O16 S2 O14 V3 164.1(4) .
O15 S2 O14 V3 -74.7(5) .
O5 S2 O14 V3 44.4(5) .
O16 S2 O15 V4 177.6(4) .
O5 S2 O15 V4 -60.2(4) .
O14 S2 O15 V4 57.0(4) .
C9X N3 C7 C8 113(2) .
C11 N3 C7 C8 177(2) .
C13 N3 C7 C8 -62(2) .
C9 N3 C7 C8 59(2) .
C9X N3 C7 C16 172(3) .
C11 N3 C7 C16 -124(2) .
C13 N3 C7 C16 -3(3) .
N3 C7 C8 C16 124(2) .
C11 N3 C9 C10 -56(3) .
C13 N3 C9 C10 -177(2) .
C7 N3 C9 C10 63(3) .
C11 N3 C9X C10X 133(5) .
C13 N3 C9X C10X 48(10) .
C7 N3 C9X C10X -117(4) .
C13 N3 C9X C11 -84(7) .
C7 N3 C9X C11 110.2(18) .
C9X N3 C11 C12 -103(4) .
C13 N3 C11 C12 56(3) .
C7 N3 C11 C12 174(3) .
C9 N3 C11 C12 -64(3) .
C13 N3 C11 C9X 159(2) .
C7 N3 C11 C9X -83(3) .
C10X C9X C11 N3 -90(4) .
N3 C9X C11 C12 103(3) .
C10X C9X C11 C12 13(5) .
C9X N3 C13 C14 132(7) .
C11 N3 C13 C14 56(2) .
C7 N3 C13 C14 -63(2) .
C9 N3 C13 C14 174.1(19) .
C9X N3 C13 C15 -176(6) .
C11 N3 C13 C15 108(2) .
C7 N3 C13 C15 -11(3) .
N3 C13 C14 C15 120(2) .
C13 C14 C15 N4 -122(2) .
C17 N4 C15 C14 -58(3) .
C19 N4 C15 C14 -180(2) .
C16 N4 C15 C14 61(3) .
C17 N4 C15 C13 -135(2) .
C19 N4 C15 C13 103(3) .
C16 N4 C15 C13 -16(3) .
N3 C13 C15 C14 -83(2) .
N3 C13 C15 N4 24(4) .
C14 C13 C15 N4 108(3) .
C7 C8 C16 N4 -107.9(19) .
C17 N4 C16 C8 -173(2) .
C19 N4 C16 C8 -51(2) .
C15 N4 C16 C8 62(2) .
C17 N4 C16 C7 126.3(19) .
C19 N4 C16 C7 -111.2(19) .
C15 N4 C16 C7 1(2) .
N3 C7 C16 C8 -91(2) .
N3 C7 C16 N4 9(3) .
C8 C7 C16 N4 99.7(19) .
C19 N4 C17 C18 57(3) .
C16 N4 C17 C18 180(2) .
C15 N4 C17 C18 -59(3) .
N4 C17 C18 C20 8(5) 3_765
N4 C17 C18 C19 -87(3) 3_765
C17 N4 C19 C18 31(6) 3_765
C16 N4 C19 C18 -88(5) 3_765
C15 N4 C19 C18 155(5) 3_765
C17 N4 C19 C20 59(3) .
C16 N4 C19 C20 -60(3) .
C15 N4 C19 C20 -177(2) .
N4 C19 C20 C18 -160(3) 3_765
